data_7117138
loop_
_publ_author_name
'Ran Tao'
'Tomokazu Umeyama'
'Tomohiro Higashino'
'Tomoyuki Koganezawa'
'Hiroshi Imahori'

_publ_section_title
;
 A single cis-2 regioisomer of ethylene-tethered indene dimer-fullerene
 adduct as an electron-acceptor in polymer solar cells
;
_journal_name_full Chem.Commun.
_journal_page_first 8233
_journal_paper_doi 10.1039/C5cc01712B
_journal_volume 51
_journal_year 2015
_chemical_formula_moiety 'C80 H18, C2 H2 Cl4'
_chemical_formula_sum 'C82 H20 Cl4'
_chemical_formula_weight 1146.78
_chemical_name_systematic
;
 ?
;
_space_group_crystal_system orthorhombic
_space_group_IT_number 61
_space_group_name_Hall '-P 2ac 2ab'
_space_group_name_H-M_alt 'P b c a'
_symmetry_space_group_name_Hall '-P 2ac 2ab'
_symmetry_space_group_name_H-M 'P b c a'
_atom_sites_solution_hydrogens geom
_audit_creation_method SHELXL-2014
_audit_update_record
;
2015-02-20 deposited with the CCDC.
2015-03-18 downloaded from the CCDC.
;
_cell_angle_alpha 90
_cell_angle_beta 90
_cell_angle_gamma 90
_cell_formula_units_Z 8
_cell_length_a 17.0287(17)
_cell_length_b 18.1277(17)
_cell_length_c 29.437(3)
_cell_measurement_reflns_used 26856
_cell_measurement_temperature 123(2)
_cell_measurement_theta_max 27.5029?
_cell_measurement_theta_min 3.0594
_cell_volume 9086.9(16)
_computing_structure_refinement 'SHELXL-2014 (Sheldrick, 2014)'
_computing_structure_solution 'SHELXS-2014 (Sheldrick, 2014)'
_diffrn_ambient_temperature 123(2)
_diffrn_detector_area_resol_mean 28.5714
_diffrn_measured_fraction_theta_full 0.995
_diffrn_measured_fraction_theta_max 0.995
_diffrn_measurement_device_type 'Saturn70 CCD (4x4 bin mode)'
_diffrn_measurement_method dtprofit.ref
_diffrn_radiation_type MoK\a
_diffrn_radiation_wavelength 0.7107
_diffrn_reflns_av_R_equivalents 0.0341
_diffrn_reflns_av_unetI/netI 0.0260
_diffrn_reflns_Laue_measured_fraction_full 0.995
_diffrn_reflns_Laue_measured_fraction_max 0.995
_diffrn_reflns_limit_h_max 22
_diffrn_reflns_limit_h_min -19
_diffrn_reflns_limit_k_max 18
_diffrn_reflns_limit_k_min -23
_diffrn_reflns_limit_l_max 38
_diffrn_reflns_limit_l_min -38
_diffrn_reflns_number 71139
_diffrn_reflns_point_group_measured_fraction_full 0.995
_diffrn_reflns_point_group_measured_fraction_max 0.995
_diffrn_reflns_theta_full 25.241
_diffrn_reflns_theta_max 27.494
_diffrn_reflns_theta_min 3.015
_exptl_absorpt_coefficient_mu 0.323
_exptl_absorpt_correction_T_max 1.0000
_exptl_absorpt_correction_T_min 0.8968
_exptl_absorpt_correction_type multi-scan
_exptl_crystal_colour brown
_exptl_crystal_density_diffrn 1.677
_exptl_crystal_description prism
_exptl_crystal_F_000 4640
_exptl_crystal_size_max 0.500
_exptl_crystal_size_mid 0.300
_exptl_crystal_size_min 0.050
_refine_diff_density_max 1.320
_refine_diff_density_min -0.823
_refine_diff_density_rms 0.073
_refine_ls_extinction_coef .
_refine_ls_extinction_method none
_refine_ls_goodness_of_fit_ref 1.048
_refine_ls_hydrogen_treatment constr
_refine_ls_matrix_type full
_refine_ls_number_parameters 775
_refine_ls_number_reflns 10374
_refine_ls_number_restraints 0
_refine_ls_restrained_S_all 1.048
_refine_ls_R_factor_all 0.0554
_refine_ls_R_factor_gt 0.0495
_refine_ls_shift/su_max 0.001
_refine_ls_shift/su_mean 0.000
_refine_ls_structure_factor_coef Fsqd
_refine_ls_weighting_details 'w=1/[\s^2^(Fo^2^)+(0.0751P)^2^+10.0000P] where P=(Fo^2^+2Fc^2^)/3'
_refine_ls_weighting_scheme calc
_refine_ls_wR_factor_gt 0.1310
_refine_ls_wR_factor_ref 0.1372
_reflns_Friedel_coverage 0.000
_reflns_Friedel_fraction_full .
_reflns_Friedel_fraction_max .
_reflns_number_gt 9199
_reflns_number_total 10374
_reflns_threshold_expression 'I > 2\s(I)'
_cod_data_source_file c5cc01712b2-b.cif
_cod_data_source_block ta1117
_cod_original_cell_volume 9086.8(15)
_cod_database_code 7117138
_shelx_space_group_comment
;
The symmetry employed for this shelxl refinement is uniquely defined
by the following loop, which should always be used as a source of
symmetry information in preference to the above space-group names.
They are only intended as comments.
;
_shelx_estimated_absorpt_t_min 0.855
_shelx_estimated_absorpt_t_max 0.984
_shelxl_version_number 2014-3

loop_
_space_group_symop_operation_xyz
'x, y, z'
'-x+1/2, -y, z+1/2'
'x+1/2, -y+1/2, -z'
'-x, y+1/2, -z+1/2'
'-x, -y, -z'
'x-1/2, y, -z-1/2'
'-x-1/2, y-1/2, z'
'x, -y-1/2, z-1/2'

loop_
_atom_site_label
_atom_site_type_symbol
_atom_site_fract_x
_atom_site_fract_y
_atom_site_fract_z
_atom_site_U_iso_or_equiv
_atom_site_adp_type
_atom_site_occupancy
_atom_site_site_symmetry_order
_atom_site_calc_flag
_atom_site_refinement_flags_posn
_atom_site_refinement_flags_adp
_atom_site_refinement_flags_occupancy
_atom_site_disorder_assembly
_atom_site_disorder_group
Cl1 Cl 0.86251(3) 0.06714(3) 0.45946(2) 0.02978(13) Uani 1 1 d . . . . .
Cl2 Cl 0.88067(4) 0.24949(3) 0.36754(2) 0.03417(14) Uani 1 1 d . . . . .
Cl3 Cl 0.90395(4) 0.22183(3) 0.47711(2) 0.03699(15) Uani 1 1 d . . . . .
Cl4 Cl 0.99664(3) 0.13756(4) 0.39431(2) 0.03270(14) Uani 1 1 d . . . . .
C5 C 0.89573(13) 0.16095(12) 0.39233(7) 0.0266(4) Uani 1 1 d . . . . .
H1 H 0.8684 0.1236 0.3730 0.032 Uiso 1 1 calc R U . . .
C6 C 0.85848(13) 0.15929(12) 0.43909(7) 0.0265(4) Uani 1 1 d . . . . .
H2 H 0.8020 0.1736 0.4359 0.032 Uiso 1 1 calc R U . . .
C7 C 0.65313(10) 0.21443(10) 0.38924(6) 0.0157(3) Uani 1 1 d . . . . .
C8 C 0.30867(10) 0.16155(10) 0.34230(6) 0.0149(3) Uani 1 1 d . . . . .
C9 C 0.51862(11) 0.06392(11) 0.21920(6) 0.0194(4) Uani 1 1 d . . . . .
C10 C 0.68206(10) 0.14128(11) 0.27760(6) 0.0182(4) Uani 1 1 d . . . . .
C11 C 0.57856(13) 0.38993(12) 0.48320(7) 0.0248(4) Uani 1 1 d . . . . .
H3 H 0.5267 0.3992 0.4937 0.030 Uiso 1 1 calc R U . . .
C12 C 0.43927(12) -0.05865(10) 0.39378(7) 0.0192(4) Uani 1 1 d . . . . .
C13 C 0.61615(10) 0.18282(10) 0.42576(6) 0.0159(3) Uani 1 1 d . . . . .
C14 C 0.46342(11) 0.12492(11) 0.22087(6) 0.0184(4) Uani 1 1 d . . . . .
C15 C 0.44095(10) 0.23974(10) 0.26366(6) 0.0151(3) Uani 1 1 d . . . . .
C16 C 0.22627(11) 0.30047(10) 0.36512(6) 0.0172(4) Uani 1 1 d . . . . .
C17 C 0.26279(10) 0.29159(10) 0.31859(6) 0.0175(4) Uani 1 1 d . . . . .
H19 H 0.2254 0.2799 0.2934 0.021 Uiso 1 1 calc R U . . .
C18 C 0.44253(11) -0.00508(10) 0.43035(6) 0.0176(4) Uani 1 1 d . . . . .
C19 C 0.49426(10) 0.25238(9) 0.41067(6) 0.0138(3) Uani 1 1 d . . . . .
C20 C 0.53459(11) 0.20313(10) 0.43770(6) 0.0148(3) Uani 1 1 d . . . . .
C21 C 0.48129(12) -0.08514(10) 0.30155(7) 0.0209(4) Uani 1 1 d . . . . .
C22 C 0.38991(11) 0.05341(10) 0.43122(6) 0.0159(3) Uani 1 1 d . . . . .
C23 C 0.37531(10) 0.17955(10) 0.41582(6) 0.0140(3) Uani 1 1 d . . . . .
C24 C 0.57524(10) 0.26022(10) 0.28148(6) 0.0157(3) Uani 1 1 d . . . . .
C25 C 0.49566(11) 0.13855(10) 0.45426(6) 0.0156(3) Uani 1 1 d . . . . .
C26 C 0.59407(11) 0.38059(10) 0.43744(7) 0.0185(4) Uani 1 1 d . . . . .
C27 C 0.47439(10) 0.29529(9) 0.33740(6) 0.0137(3) Uani 1 1 d . . . . .
C28 C 0.49420(10) 0.28132(10) 0.29417(6) 0.0144(3) Uani 1 1 d . . . . .
C29 C 0.36977(10) 0.21431(10) 0.27900(6) 0.0148(3) Uani 1 1 d . . . . .
C30 C 0.15816(12) 0.27140(11) 0.38322(7) 0.0231(4) Uani 1 1 d . . . . .
H4 H 0.1244 0.2410 0.3656 0.028 Uiso 1 1 calc R U . . .
C31 C 0.64355(11) -0.01310(10) 0.39522(7) 0.0197(4) Uani 1 1 d . . . . .
C32 C 0.32087(10) 0.13827(10) 0.38610(6) 0.0144(3) Uani 1 1 d . . . . .
C33 C 0.62405(11) 0.14887(11) 0.24237(6) 0.0185(4) Uani 1 1 d . . . . .
C34 C 0.62121(10) 0.28110(10) 0.36326(6) 0.0153(3) Uani 1 1 d . . . . .
C35 C 0.41657(11) 0.12688(10) 0.44308(6) 0.0150(3) Uani 1 1 d . . . . .
C36 C 0.36267(11) -0.01230(10) 0.28480(7) 0.0193(4) Uani 1 1 d . . . . .
C37 C 0.47897(11) -0.00148(11) 0.23583(6) 0.0203(4) Uani 1 1 d . . . . .
C38 C 0.38322(11) -0.05177(10) 0.35993(7) 0.0185(4) Uani 1 1 d . . . . .
C39 C 0.60057(12) 0.41369(11) 0.36036(7) 0.0222(4) Uani 1 1 d . . . . .
H5 H 0.6169 0.4651 0.3666 0.027 Uiso 1 1 calc R U . . .
H6 H 0.5813 0.4092 0.3287 0.027 Uiso 1 1 calc R U . . .
C40 C 0.63190(10) 0.25404(10) 0.31455(6) 0.0158(3) Uani 1 1 d . . . . .
C41 C 0.69757(10) 0.16748(11) 0.35918(6) 0.0174(4) Uani 1 1 d . . . . .
C42 C 0.52496(11) 0.00710(10) 0.44158(6) 0.0179(4) Uani 1 1 d . . . . .
C43 C 0.32780(10) 0.00883(10) 0.36081(6) 0.0170(4) Uani 1 1 d . . . . .
C44 C 0.34538(10) 0.14135(10) 0.26704(6) 0.0162(3) Uani 1 1 d . . . . .
C45 C 0.53305(10) 0.30237(9) 0.37656(6) 0.0140(3) Uani 1 1 d . . . . .
C46 C 0.40069(12) 0.42737(11) 0.36899(7) 0.0242(4) Uani 1 1 d . . . . .
H7 H 0.4285 0.4384 0.3402 0.029 Uiso 1 1 calc R U . . .
H8 H 0.3663 0.4700 0.3757 0.029 Uiso 1 1 calc R U . . .
C57 C 0.46217(13) 0.42204(11) 0.40680(8) 0.0253(4) Uani 1 1 d . . . . .
H9 H 0.4381 0.3953 0.4326 0.030 Uiso 1 1 calc R U . . .
H10 H 0.4737 0.4727 0.4174 0.030 Uiso 1 1 calc R U . . .
C47 C 0.48866(11) 0.19489(11) 0.23414(6) 0.0170(4) Uani 1 1 d . . . . .
C48 C 0.39901(11) 0.01894(11) 0.24725(6) 0.0188(4) Uani 1 1 d . . . . .
C49 C 0.60106(11) -0.04019(11) 0.27346(7) 0.0213(4) Uani 1 1 d . . . . .
C50 C 0.69165(11) 0.06304(11) 0.28706(7) 0.0198(4) Uani 1 1 d . . . . .
C51 C 0.41365(10) 0.24202(9) 0.39988(6) 0.0137(3) Uani 1 1 d . . . . .
C52 C 0.57196(11) -0.03881(10) 0.41186(7) 0.0198(4) Uani 1 1 d . . . . .
C53 C 0.66562(11) 0.35677(10) 0.37181(7) 0.0195(4) Uani 1 1 d . . . . .
H20 H 0.7162 0.3631 0.3550 0.023 Uiso 1 1 calc R U . . .
C54 C 0.34816(11) 0.36005(10) 0.36092(7) 0.0191(4) Uani 1 1 d . . . . .
C55 C 0.53958(12) -0.09242(10) 0.33724(7) 0.0210(4) Uani 1 1 d . . . . .
C56 C 0.73247(12) 0.35889(11) 0.45260(7) 0.0251(4) Uani 1 1 d . . . . .
H11 H 0.7839 0.3475 0.4423 0.030 Uiso 1 1 calc R U . . .
C58 C 0.51891(12) -0.05262(11) 0.26242(7) 0.0206(4) Uani 1 1 d . . . . .
C59 C 0.66464(11) -0.02626(11) 0.34817(7) 0.0210(4) Uani 1 1 d . . . . .
C60 C 0.14063(13) 0.28829(12) 0.42849(8) 0.0304(5) Uani 1 1 d . . . . .
H12 H 0.0943 0.2691 0.4420 0.036 Uiso 1 1 calc R U . . .
C61 C 0.71681(13) 0.36964(13) 0.49861(8) 0.0312(5) Uani 1 1 d . . . . .
H13 H 0.7584 0.3662 0.5200 0.037 Uiso 1 1 calc R U . . .
C62 C 0.54122(11) 0.38416(10) 0.39561(6) 0.0177(4) Uani 1 1 d . . . . .
C63 C 0.51912(12) -0.07929(10) 0.38233(7) 0.0202(4) Uani 1 1 d . . . . .
C64 C 0.30752(11) 0.36367(10) 0.31383(7) 0.0212(4) Uani 1 1 d . . . . .
H14 H 0.2722 0.4068 0.3108 0.025 Uiso 1 1 calc R U . . .
H15 H 0.3455 0.3628 0.2884 0.025 Uiso 1 1 calc R U . . .
C65 C 0.33369(10) 0.23649(10) 0.32436(6) 0.0142(3) Uani 1 1 d . . . . .
C66 C 0.68463(10) 0.19263(10) 0.31305(6) 0.0173(4) Uani 1 1 d . . . . .
C67 C 0.40449(11) -0.06528(10) 0.31275(7) 0.0199(4) Uani 1 1 d . . . . .
C68 C 0.27747(11) 0.34366(11) 0.39077(7) 0.0198(4) Uani 1 1 d . . . . .
C69 C 0.26039(13) 0.36091(13) 0.43537(7) 0.0278(4) Uani 1 1 d . . . . .
H16 H 0.2947 0.3907 0.4530 0.033 Uiso 1 1 calc R U . . .
C70 C 0.33109(10) 0.06067(10) 0.39593(6) 0.0154(3) Uani 1 1 d . . . . .
C71 C 0.67038(11) 0.36541(10) 0.42254(7) 0.0194(4) Uani 1 1 d . . . . .
C72 C 0.70781(10) 0.09241(11) 0.36822(7) 0.0189(4) Uani 1 1 d . . . . .
C73 C 0.70454(10) 0.03918(11) 0.33124(7) 0.0199(4) Uani 1 1 d . . . . .
C74 C 0.62477(11) 0.10475(10) 0.43542(6) 0.0173(4) Uani 1 1 d . . . . .
C75 C 0.63914(11) 0.02263(11) 0.25736(7) 0.0208(4) Uani 1 1 d . . . . .
C76 C 0.38990(11) 0.09719(11) 0.23777(6) 0.0177(4) Uani 1 1 d . . . . .
C77 C 0.59740(11) 0.07562(11) 0.22964(6) 0.0201(4) Uani 1 1 d . . . . .
C78 C 0.39250(10) 0.28242(9) 0.35630(6) 0.0138(3) Uani 1 1 d . . . . .
C79 C 0.30739(10) 0.10852(10) 0.30628(6) 0.0157(3) Uani 1 1 d . . . . .
C80 C 0.61373(12) -0.06511(10) 0.31962(7) 0.0215(4) Uani 1 1 d . . . . .
C81 C 0.55048(11) 0.07733(10) 0.45300(6) 0.0169(3) Uani 1 1 d . . . . .
C82 C 0.57076(11) 0.20730(10) 0.24500(6) 0.0165(3) Uani 1 1 d . . . . .
C83 C 0.64161(14) 0.38528(13) 0.51361(7) 0.0312(5) Uani 1 1 d . . . . .
H17 H 0.6326 0.3930 0.5451 0.037 Uiso 1 1 calc R U . . .
C84 C 0.31539(10) 0.03345(10) 0.31496(6) 0.0171(4) Uani 1 1 d . . . . .
C1 C 0.67021(11) 0.06010(11) 0.40744(7) 0.0188(4) Uani 1 1 d . . . . .
C85 C 0.19063(14) 0.33291(14) 0.45379(8) 0.0341(5) Uani 1 1 d . . . . .
H18 H 0.1772 0.3447 0.4843 0.041 Uiso 1 1 calc R U . . .

loop_
_atom_site_aniso_label
_atom_site_aniso_U_11
_atom_site_aniso_U_22
_atom_site_aniso_U_33
_atom_site_aniso_U_23
_atom_site_aniso_U_13
_atom_site_aniso_U_12
Cl1 0.0359(3) 0.0256(3) 0.0279(3) 0.00461(19) -0.0013(2) -0.0019(2)
Cl2 0.0409(3) 0.0273(3) 0.0343(3) 0.0087(2) 0.0001(2) -0.0053(2)
Cl3 0.0428(3) 0.0394(3) 0.0287(3) -0.0154(2) -0.0083(2) 0.0027(2)
Cl4 0.0207(2) 0.0483(3) 0.0292(3) -0.0021(2) 0.00069(19) 0.0024(2)
C5 0.0233(10) 0.0289(11) 0.0277(10) -0.0019(8) -0.0030(8) -0.0020(8)
C6 0.0262(10) 0.0281(10) 0.0251(10) -0.0034(8) -0.0024(8) -0.0007(8)
C7 0.0117(8) 0.0171(8) 0.0184(8) -0.0013(7) -0.0044(6) -0.0029(6)
C8 0.0085(7) 0.0171(8) 0.0192(8) -0.0002(7) 0.0014(6) 0.0006(6)
C9 0.0214(9) 0.0257(10) 0.0113(8) -0.0057(7) 0.0033(7) 0.0003(7)
C10 0.0106(8) 0.0237(9) 0.0203(9) 0.0005(7) 0.0053(7) 0.0000(7)
C11 0.0235(10) 0.0255(10) 0.0253(10) -0.0044(8) -0.0003(8) -0.0079(8)
C12 0.0216(9) 0.0104(8) 0.0254(9) 0.0035(7) 0.0031(7) -0.0019(7)
C13 0.0151(8) 0.0175(8) 0.0150(8) -0.0015(6) -0.0054(6) -0.0013(7)
C14 0.0190(9) 0.0264(9) 0.0097(7) -0.0022(7) -0.0004(6) 0.0008(7)
C15 0.0168(8) 0.0174(8) 0.0110(7) 0.0025(6) -0.0017(6) 0.0010(7)
C16 0.0153(8) 0.0150(8) 0.0214(9) 0.0024(7) 0.0015(7) 0.0048(7)
C17 0.0133(8) 0.0210(9) 0.0182(8) 0.0014(7) -0.0002(7) 0.0051(7)
C18 0.0207(9) 0.0148(8) 0.0173(8) 0.0046(7) 0.0022(7) -0.0029(7)
C19 0.0172(8) 0.0115(8) 0.0126(8) -0.0020(6) 0.0012(6) -0.0017(6)
C20 0.0167(8) 0.0155(8) 0.0122(7) -0.0015(6) -0.0017(6) -0.0017(7)
C21 0.0231(9) 0.0128(8) 0.0269(10) -0.0068(7) 0.0008(8) -0.0003(7)
C22 0.0175(8) 0.0157(8) 0.0146(8) 0.0030(6) 0.0043(6) -0.0027(7)
C23 0.0135(8) 0.0157(8) 0.0129(8) -0.0010(6) 0.0037(6) 0.0003(6)
C24 0.0135(8) 0.0179(8) 0.0155(8) 0.0036(6) 0.0034(6) -0.0023(6)
C25 0.0205(9) 0.0171(8) 0.0092(7) 0.0010(6) -0.0005(6) 0.0002(7)
C26 0.0196(9) 0.0143(8) 0.0217(9) -0.0007(7) -0.0043(7) -0.0043(7)
C27 0.0133(8) 0.0109(7) 0.0167(8) 0.0024(6) -0.0001(6) -0.0006(6)
C28 0.0130(8) 0.0142(8) 0.0160(8) 0.0036(6) 0.0001(6) -0.0004(6)
C29 0.0126(8) 0.0181(8) 0.0139(8) 0.0012(6) -0.0025(6) 0.0024(6)
C30 0.0168(9) 0.0187(9) 0.0337(11) 0.0035(8) 0.0054(8) 0.0031(7)
C31 0.0181(9) 0.0173(9) 0.0236(9) 0.0015(7) -0.0046(7) 0.0070(7)
C32 0.0098(7) 0.0157(8) 0.0175(8) -0.0007(6) 0.0040(6) -0.0008(6)
C33 0.0150(8) 0.0264(10) 0.0141(8) -0.0007(7) 0.0067(7) -0.0007(7)
C34 0.0127(8) 0.0160(8) 0.0172(8) 0.0010(6) -0.0006(6) -0.0036(6)
C35 0.0171(8) 0.0162(8) 0.0118(7) 0.0000(6) 0.0042(6) -0.0010(7)
C36 0.0158(8) 0.0188(9) 0.0232(9) -0.0076(7) -0.0029(7) -0.0043(7)
C37 0.0210(9) 0.0231(9) 0.0168(8) -0.0098(7) 0.0011(7) -0.0010(7)
C38 0.0190(9) 0.0114(8) 0.0249(9) -0.0008(7) 0.0037(7) -0.0048(7)
C39 0.0285(10) 0.0164(9) 0.0217(9) 0.0034(7) -0.0043(8) -0.0078(7)
C40 0.0124(8) 0.0174(8) 0.0177(8) 0.0005(6) 0.0028(6) -0.0042(6)
C41 0.0078(7) 0.0230(9) 0.0215(9) -0.0004(7) -0.0016(6) -0.0014(6)
C42 0.0213(9) 0.0160(8) 0.0164(8) 0.0042(7) -0.0012(7) 0.0021(7)
C43 0.0128(8) 0.0160(8) 0.0222(9) -0.0003(7) 0.0022(7) -0.0046(6)
C44 0.0110(8) 0.0215(9) 0.0162(8) -0.0009(7) -0.0057(6) 0.0002(7)
C45 0.0141(8) 0.0127(8) 0.0152(8) 0.0002(6) -0.0010(6) -0.0015(6)
C46 0.0256(10) 0.0174(9) 0.0296(10) 0.0007(8) -0.0018(8) 0.0020(8)
C57 0.0241(10) 0.0197(9) 0.0322(11) -0.0046(8) -0.0043(8) 0.0011(8)
C47 0.0167(8) 0.0240(9) 0.0104(7) 0.0036(7) 0.0008(6) 0.0004(7)
C48 0.0169(9) 0.0221(9) 0.0172(8) -0.0087(7) -0.0032(7) -0.0022(7)
C49 0.0189(9) 0.0191(9) 0.0258(10) -0.0087(7) 0.0029(7) 0.0057(7)
C50 0.0110(8) 0.0237(9) 0.0248(9) -0.0040(7) 0.0058(7) 0.0036(7)
C51 0.0159(8) 0.0126(8) 0.0125(8) -0.0026(6) 0.0016(6) 0.0019(6)
C52 0.0223(9) 0.0141(8) 0.0230(9) 0.0051(7) -0.0034(7) 0.0038(7)
C53 0.0183(9) 0.0186(9) 0.0215(9) -0.0001(7) 0.0005(7) -0.0076(7)
C54 0.0166(8) 0.0145(8) 0.0262(9) -0.0017(7) 0.0012(7) 0.0026(7)
C55 0.0216(9) 0.0121(8) 0.0292(10) -0.0036(7) 0.0010(8) 0.0027(7)
C56 0.0192(9) 0.0253(10) 0.0308(10) -0.0001(8) -0.0061(8) -0.0050(8)
C58 0.0221(9) 0.0178(9) 0.0220(9) -0.0108(7) 0.0023(7) 0.0009(7)
C59 0.0156(8) 0.0189(9) 0.0285(10) -0.0003(7) 0.0009(7) 0.0071(7)
C60 0.0259(11) 0.0284(11) 0.0370(12) 0.0124(9) 0.0154(9) 0.0086(9)
C61 0.0287(11) 0.0374(12) 0.0274(11) 0.0042(9) -0.0131(9) -0.0098(9)
C62 0.0199(9) 0.0138(8) 0.0194(9) -0.0001(7) -0.0048(7) -0.0025(7)
C63 0.0225(9) 0.0113(8) 0.0268(10) 0.0024(7) -0.0004(8) 0.0020(7)
C64 0.0182(9) 0.0192(9) 0.0263(10) 0.0059(7) 0.0051(7) 0.0061(7)
C65 0.0120(8) 0.0157(8) 0.0149(8) 0.0008(6) 0.0000(6) 0.0012(6)
C66 0.0094(8) 0.0221(9) 0.0205(9) 0.0016(7) 0.0029(6) -0.0028(7)
C67 0.0205(9) 0.0139(8) 0.0252(9) -0.0050(7) 0.0003(7) -0.0051(7)
C68 0.0172(9) 0.0199(9) 0.0224(9) -0.0023(7) 0.0018(7) 0.0063(7)
C69 0.0249(10) 0.0352(12) 0.0232(10) -0.0066(8) -0.0003(8) 0.0101(9)
C70 0.0123(8) 0.0158(8) 0.0180(8) 0.0015(6) 0.0045(6) -0.0029(6)
C71 0.0205(9) 0.0146(8) 0.0230(9) -0.0005(7) -0.0024(7) -0.0063(7)
C72 0.0099(8) 0.0236(9) 0.0233(9) -0.0007(7) -0.0023(7) 0.0027(7)
C73 0.0107(8) 0.0224(9) 0.0267(10) -0.0021(8) 0.0003(7) 0.0050(7)
C74 0.0169(8) 0.0201(9) 0.0148(8) 0.0019(7) -0.0064(7) -0.0003(7)
C75 0.0171(9) 0.0232(9) 0.0221(9) -0.0080(7) 0.0058(7) 0.0053(7)
C76 0.0154(8) 0.0245(9) 0.0131(8) -0.0030(7) -0.0034(6) -0.0018(7)
C77 0.0179(9) 0.0273(10) 0.0150(8) -0.0053(7) 0.0066(7) 0.0014(7)
C78 0.0131(8) 0.0129(8) 0.0154(8) 0.0000(6) 0.0015(6) 0.0008(6)
C79 0.0080(7) 0.0214(9) 0.0176(8) -0.0016(7) -0.0021(6) -0.0019(6)
C80 0.0207(9) 0.0149(8) 0.0289(10) -0.0035(7) 0.0014(8) 0.0071(7)
C81 0.0203(9) 0.0185(8) 0.0120(8) 0.0029(6) -0.0030(7) 0.0009(7)
C82 0.0150(8) 0.0230(9) 0.0114(8) 0.0012(7) 0.0039(6) -0.0027(7)
C83 0.0362(12) 0.0378(12) 0.0197(10) 0.0007(9) -0.0031(9) -0.0123(10)
C84 0.0103(8) 0.0192(9) 0.0219(9) -0.0037(7) -0.0007(7) -0.0040(7)
C1 0.0130(8) 0.0212(9) 0.0222(9) 0.0025(7) -0.0062(7) 0.0031(7)
C85 0.0350(12) 0.0457(13) 0.0215(10) 0.0028(9) 0.0084(9) 0.0169(10)

loop_
_atom_type_symbol
_atom_type_description
_atom_type_scat_dispersion_real
_atom_type_scat_dispersion_imag
_atom_type_scat_source
C C 0.0033 0.0016 'International Tables Vol C Tables 4.2.6.8 and 6.1.1.4'
H H 0.0000 0.0000 'International Tables Vol C Tables 4.2.6.8 and 6.1.1.4'
Cl Cl 0.1484 0.1585 'International Tables Vol C Tables 4.2.6.8 and 6.1.1.4'

loop_
_geom_angle_atom_site_label_1
_geom_angle_atom_site_label_2
_geom_angle_atom_site_label_3
_geom_angle
_geom_angle_site_symmetry_1
_geom_angle_site_symmetry_3
C6 C5 Cl4 111.81(15) . .
C6 C5 Cl2 109.24(15) . .
Cl4 C5 Cl2 111.64(12) . .
C6 C5 H1 108.0 . .
Cl4 C5 H1 108.0 . .
Cl2 C5 H1 108.0 . .
C5 C6 Cl3 112.22(15) . .
C5 C6 Cl1 108.00(15) . .
Cl3 C6 Cl1 111.82(12) . .
C5 C6 H2 108.2 . .
Cl3 C6 H2 108.2 . .
Cl1 C6 H2 108.2 . .
C13 C7 C41 118.39(17) . .
C13 C7 C34 123.96(16) . .
C41 C7 C34 110.24(16) . .
C32 C8 C79 119.45(16) . .
C32 C8 C65 124.02(16) . .
C79 C8 C65 110.33(15) . .
C77 C9 C37 119.92(18) . .
C77 C9 C14 120.02(18) . .
C37 C9 C14 108.05(16) . .
C66 C10 C33 119.70(17) . .
C66 C10 C50 120.16(17) . .
C33 C10 C50 107.95(17) . .
C26 C11 C83 118.0(2) . .
C26 C11 H3 121.0 . .
C83 C11 H3 121.0 . .
C38 C12 C63 120.14(18) . .
C38 C12 C18 119.98(17) . .
C63 C12 C18 108.01(17) . .
C7 C13 C74 120.98(17) . .
C7 C13 C20 120.89(16) . .
C74 C13 C20 106.93(15) . .
C47 C14 C76 119.30(17) . .
C47 C14 C9 120.16(17) . .
C76 C14 C9 108.01(17) . .
C29 C15 C47 120.43(17) . .
C29 C15 C28 120.77(16) . .
C47 C15 C28 107.90(15) . .
C30 C16 C68 122.06(18) . .
C30 C16 C17 130.84(18) . .
C68 C16 C17 107.04(16) . .
C16 C17 C64 101.43(15) . .
C16 C17 C65 106.55(14) . .
C64 C17 C65 99.85(14) . .
C16 C17 H19 115.6 . .
C64 C17 H19 115.6 . .
C65 C17 H19 115.6 . .
C22 C18 C12 120.01(17) . .
C22 C18 C42 120.08(16) . .
C12 C18 C42 107.83(16) . .
C20 C19 C51 121.63(16) . .
C20 C19 C45 123.78(16) . .
C51 C19 C45 110.74(15) . .
C19 C20 C25 119.70(16) . .
C19 C20 C13 119.46(16) . .
C25 C20 C13 108.19(15) . .
C67 C21 C58 119.93(18) . .
C67 C21 C55 119.55(18) . .
C58 C21 C55 108.13(17) . .
C18 C22 C70 120.15(17) . .
C18 C22 C35 120.26(17) . .
C70 C22 C35 107.80(15) . .
C51 C23 C35 120.17(16) . .
C51 C23 C32 120.52(16) . .
C35 C23 C32 107.57(15) . .
C40 C24 C82 120.67(17) . .
C40 C24 C28 119.76(16) . .
C82 C24 C28 108.10(15) . .
C35 C25 C20 119.23(16) . .
C35 C25 C81 119.78(16) . .
C20 C25 C81 108.60(16) . .
C11 C26 C71 120.45(18) . .
C11 C26 C62 131.90(18) . .
C71 C26 C62 107.65(17) . .
C28 C27 C78 123.33(16) . .
C28 C27 C45 124.50(16) . .
C78 C27 C45 109.64(14) . .
C27 C28 C24 121.54(16) . .
C27 C28 C15 121.15(16) . .
C24 C28 C15 106.62(15) . .
C15 C29 C44 119.07(17) . .
C15 C29 C65 123.73(16) . .
C44 C29 C65 110.04(15) . .
C16 C30 C60 117.6(2) . .
C16 C30 H4 121.2 . .
C60 C30 H4 121.2 . .
C52 C31 C1 119.57(17) . .
C52 C31 C59 119.79(18) . .
C1 C31 C59 108.07(17) . .
C8 C32 C70 120.33(16) . .
C8 C32 C23 119.68(16) . .
C70 C32 C23 107.37(15) . .
C82 C33 C10 118.59(17) . .
C82 C33 C77 120.30(17) . .
C10 C33 C77 108.25(17) . .
C40 C34 C7 99.97(14) . .
C40 C34 C53 111.71(14) . .
C7 C34 C53 115.75(14) . .
C40 C34 C45 114.80(14) . .
C7 C34 C45 113.70(14) . .
C53 C34 C45 101.56(14) . .
C25 C35 C23 120.15(16) . .
C25 C35 C22 119.72(16) . .
C23 C35 C22 108.90(15) . .
C48 C36 C67 120.19(17) . .
C48 C36 C84 119.96(18) . .
C67 C36 C84 107.60(17) . .
C58 C37 C9 120.49(18) . .
C58 C37 C48 119.91(18) . .
C9 C37 C48 107.87(17) . .
C12 C38 C43 120.27(17) . .
C12 C38 C67 119.98(17) . .
C43 C38 C67 107.87(17) . .
C62 C39 C53 95.21(14) . .
C62 C39 H5 112.7 . .
C53 C39 H5 112.7 . .
C62 C39 H6 112.7 . .
C53 C39 H6 112.7 . .
H5 C39 H6 110.2 . .
C24 C40 C66 118.80(17) . .
C24 C40 C34 123.72(16) . .
C66 C40 C34 110.73(16) . .
C72 C41 C7 121.55(17) . .
C72 C41 C66 120.25(17) . .
C7 C41 C66 108.03(16) . .
C81 C42 C52 120.06(17) . .
C81 C42 C18 119.69(17) . .
C52 C42 C18 107.93(16) . .
C70 C43 C84 119.44(17) . .
C70 C43 C38 119.80(17) . .
C84 C43 C38 108.32(16) . .
C76 C44 C29 121.55(17) . .
C76 C44 C79 119.79(17) . .
C29 C44 C79 108.22(16) . .
C19 C45 C27 99.53(13) . .
C19 C45 C62 111.35(14) . .
C27 C45 C62 113.61(14) . .
C19 C45 C34 115.48(14) . .
C27 C45 C34 114.10(14) . .
C62 C45 C34 103.24(14) . .
C57 C46 C54 117.50(17) . .
C57 C46 H7 107.9 . .
C54 C46 H7 107.9 . .
C57 C46 H8 107.9 . .
C54 C46 H8 107.9 . .
H7 C46 H8 107.2 . .
C46 C57 C62 117.92(17) . .
C46 C57 H9 107.8 . .
C62 C57 H9 107.8 . .
C46 C57 H10 107.8 . .
C62 C57 H10 107.8 . .
H9 C57 H10 107.2 . .
C14 C47 C15 120.54(17) . .
C14 C47 C82 119.95(17) . .
C15 C47 C82 108.83(16) . .
C36 C48 C37 119.94(18) . .
C36 C48 C76 120.24(17) . .
C37 C48 C76 107.73(17) . .
C75 C49 C80 120.31(18) . .
C75 C49 C58 119.90(18) . .
C80 C49 C58 107.74(17) . .
C73 C50 C75 120.36(18) . .
C73 C50 C10 120.06(17) . .
C75 C50 C10 107.94(17) . .
C23 C51 C19 119.09(16) . .
C23 C51 C78 124.50(16) . .
C19 C51 C78 110.72(15) . .
C31 C52 C42 120.21(17) . .
C31 C52 C63 120.09(18) . .
C42 C52 C63 108.04(17) . .
C71 C53 C39 100.66(16) . .
C71 C53 C34 105.85(15) . .
C39 C53 C34 101.56(14) . .
C71 C53 H20 115.6 . .
C39 C53 H20 115.6 . .
C34 C53 H20 115.6 . .
C68 C54 C46 121.92(17) . .
C68 C54 C64 99.89(15) . .
C46 C54 C64 111.44(16) . .
C68 C54 C78 104.51(14) . .
C46 C54 C78 115.95(15) . .
C64 C54 C78 99.88(14) . .
C63 C55 C21 120.22(18) . .
C63 C55 C80 119.98(18) . .
C21 C55 C80 107.76(18) . .
C71 C56 C61 117.6(2) . .
C71 C56 H11 121.2 . .
C61 C56 H11 121.2 . .
C37 C58 C21 120.27(17) . .
C37 C58 C49 119.53(18) . .
C21 C58 C49 108.18(18) . .
C80 C59 C31 120.21(18) . .
C80 C59 C73 119.65(18) . .
C31 C59 C73 107.96(17) . .
C85 C60 C30 120.4(2) . .
C85 C60 H12 119.8 . .
C30 C60 H12 119.8 . .
C83 C61 C56 121.0(2) . .
C83 C61 H13 119.5 . .
C56 C61 H13 119.5 . .
C26 C62 C39 99.83(15) . .
C26 C62 C57 111.11(16) . .
C39 C62 C57 123.98(16) . .
C26 C62 C45 107.23(14) . .
C39 C62 C45 98.24(14) . .
C57 C62 C45 114.38(15) . .
C55 C63 C12 120.01(18) . .
C55 C63 C52 120.15(18) . .
C12 C63 C52 108.18(17) . .
C17 C64 C54 96.02(14) . .
C17 C64 H14 112.5 . .
C54 C64 H14 112.5 . .
C17 C64 H15 112.5 . .
C54 C64 H15 112.5 . .
H14 C64 H15 110.1 . .
C8 C65 C29 100.47(14) . .
C8 C65 C17 112.93(14) . .
C29 C65 C17 112.44(14) . .
C8 C65 C78 115.78(14) . .
C29 C65 C78 113.47(14) . .
C17 C65 C78 102.25(13) . .
C10 C66 C40 121.41(17) . .
C10 C66 C41 119.62(17) . .
C40 C66 C41 108.12(16) . .
C21 C67 C36 119.76(18) . .
C21 C67 C38 120.11(18) . .
C36 C67 C38 107.90(16) . .
C69 C68 C16 120.69(19) . .
C69 C68 C54 132.26(19) . .
C16 C68 C54 106.98(16) . .
C68 C69 C85 117.7(2) . .
C68 C69 H16 121.2 . .
C85 C69 H16 121.2 . .
C43 C70 C32 120.07(17) . .
C43 C70 C22 119.78(16) . .
C32 C70 C22 108.35(15) . .
C56 C71 C26 121.75(19) . .
C56 C71 C53 131.86(19) . .
C26 C71 C53 106.36(16) . .
C41 C72 C1 119.45(17) . .
C41 C72 C73 119.89(17) . .
C1 C72 C73 108.18(17) . .
C50 C73 C59 120.06(18) . .
C50 C73 C72 120.01(18) . .
C59 C73 C72 107.60(17) . .
C1 C74 C13 120.53(17) . .
C1 C74 C81 119.75(17) . .
C13 C74 C81 108.37(16) . .
C49 C75 C77 120.38(18) . .
C49 C75 C50 119.66(18) . .
C77 C75 C50 107.93(17) . .
C44 C76 C14 118.99(17) . .
C44 C76 C48 119.85(17) . .
C14 C76 C48 108.33(16) . .
C9 C77 C75 119.78(18) . .
C9 C77 C33 119.81(18) . .
C75 C77 C33 107.93(17) . .
C27 C78 C51 99.53(14) . .
C27 C78 C54 109.18(14) . .
C51 C78 C54 117.57(15) . .
C27 C78 C65 115.95(14) . .
C51 C78 C65 113.08(14) . .
C54 C78 C65 102.18(13) . .
C84 C79 C8 121.28(17) . .
C84 C79 C44 120.24(16) . .
C8 C79 C44 107.90(15) . .
C59 C80 C49 119.95(18) . .
C59 C80 C55 119.77(18) . .
C49 C80 C55 108.18(17) . .
C42 C81 C25 120.46(17) . .
C42 C81 C74 120.00(17) . .
C25 C81 C74 107.91(16) . .
C33 C82 C24 120.75(17) . .
C33 C82 C47 119.73(17) . .
C24 C82 C47 108.55(16) . .
C61 C83 C11 121.2(2) . .
C61 C83 H17 119.4 . .
C11 C83 H17 119.4 . .
C79 C84 C43 119.38(16) . .
C79 C84 C36 119.91(17) . .
C43 C84 C36 108.31(16) . .
C74 C1 C72 118.98(17) . .
C74 C1 C31 120.41(17) . .
C72 C1 C31 108.19(17) . .
C60 C85 C69 121.5(2) . .
C60 C85 H18 119.2 . .
C69 C85 H18 119.2 . .

loop_
_geom_bond_atom_site_label_1
_geom_bond_atom_site_label_2
_geom_bond_distance
_geom_bond_site_symmetry_2
Cl1 C6 1.776(2) .
Cl2 C5 1.782(2) .
Cl3 C6 1.771(2) .
Cl4 C5 1.771(2) .
C5 C6 1.516(3) .
C5 H1 1.0000 .
C6 H2 1.0000 .
C7 C13 1.371(3) .
C7 C41 1.442(3) .
C7 C34 1.530(2) .
C8 C32 1.373(3) .
C8 C79 1.431(2) .
C8 C65 1.519(2) .
C9 C77 1.393(3) .
C9 C37 1.449(3) .
C9 C14 1.452(3) .
C10 C66 1.399(3) .
C10 C33 1.439(3) .
C10 C50 1.455(3) .
C11 C26 1.383(3) .
C11 C83 1.400(3) .
C11 H3 0.9500 .
C12 C38 1.385(3) .
C12 C63 1.450(3) .
C12 C18 1.451(3) .
C13 C74 1.451(3) .
C13 C20 1.479(2) .
C14 C47 1.395(3) .
C14 C76 1.438(3) .
C15 C29 1.373(3) .
C15 C47 1.441(3) .
C15 C28 1.482(2) .
C16 C30 1.381(3) .
C16 C68 1.394(3) .
C16 C17 1.513(3) .
C17 C64 1.519(3) .
C17 C65 1.576(2) .
C17 H19 1.0000 .
C18 C22 1.388(3) .
C18 C42 1.459(3) .
C19 C20 1.379(2) .
C19 C51 1.421(2) .
C19 C45 1.505(2) .
C20 C25 1.431(2) .
C21 C67 1.396(3) .
C21 C58 1.444(3) .
C21 C55 1.451(3) .
C22 C70 1.449(3) .
C22 C35 1.450(2) .
C23 C51 1.389(2) .
C23 C35 1.432(2) .
C23 C32 1.478(2) .
C24 C40 1.375(3) .
C24 C82 1.442(3) .
C24 C28 1.480(2) .
C25 C35 1.402(3) .
C25 C81 1.451(3) .
C26 C71 1.399(3) .
C26 C62 1.527(3) .
C27 C28 1.341(2) .
C27 C78 1.519(2) .
C27 C45 1.531(2) .
C29 C44 1.430(3) .
C29 C65 1.524(2) .
C30 C60 1.399(3) .
C30 H4 0.9500 .
C31 C52 1.394(3) .
C31 C1 1.448(3) .
C31 C59 1.451(3) .
C32 C70 1.447(2) .
C33 C82 1.397(3) .
C33 C77 1.452(3) .
C34 C40 1.526(2) .
C34 C53 1.586(2) .
C34 C45 1.598(2) .
C36 C48 1.388(3) .
C36 C67 1.451(3) .
C36 C84 1.457(3) .
C37 C58 1.391(3) .
C37 C48 1.451(3) .
C38 C43 1.449(3) .
C38 C67 1.456(3) .
C39 C62 1.544(3) .
C39 C53 1.551(3) .
C39 H5 0.9900 .
C39 H6 0.9900 .
C40 C66 1.431(3) .
C41 C72 1.398(3) .
C41 C66 1.449(3) .
C42 C81 1.387(3) .
C42 C52 1.449(3) .
C43 C70 1.398(3) .
C43 C84 1.437(3) .
C44 C76 1.399(3) .
C44 C79 1.452(3) .
C45 C62 1.591(2) .
C46 C57 1.531(3) .
C46 C54 1.532(3) .
C46 H7 0.9900 .
C46 H8 0.9900 .
C57 C62 1.547(3) .
C57 H9 0.9900 .
C57 H10 0.9900 .
C47 C82 1.452(3) .
C48 C76 1.454(3) .
C49 C75 1.394(3) .
C49 C80 1.448(3) .
C49 C58 1.454(3) .
C50 C73 1.388(3) .
C50 C75 1.449(3) .
C51 C78 1.520(2) .
C52 C63 1.450(3) .
C53 C71 1.504(3) .
C53 H20 1.0000 .
C54 C68 1.520(3) .
C54 C64 1.551(3) .
C54 C78 1.603(2) .
C55 C63 1.393(3) .
C55 C80 1.452(3) .
C56 C71 1.384(3) .
C56 C61 1.394(3) .
C56 H11 0.9500 .
C59 C80 1.398(3) .
C59 C73 1.455(3) .
C60 C85 1.391(4) .
C60 H12 0.9500 .
C61 C83 1.384(3) .
C61 H13 0.9500 .
C64 H14 0.9900 .
C64 H15 0.9900 .
C65 C78 1.606(2) .
C68 C69 1.381(3) .
C69 C85 1.401(3) .
C69 H16 0.9500 .
C72 C1 1.444(3) .
C72 C73 1.456(3) .
C74 C1 1.390(3) .
C74 C81 1.454(3) .
C75 C77 1.447(3) .
C79 C84 1.391(3) .
C83 H17 0.9500 .
C85 H18 0.9500 .

loop_
_geom_torsion_atom_site_label_1
_geom_torsion_atom_site_label_2
_geom_torsion_atom_site_label_3
_geom_torsion_atom_site_label_4
_geom_torsion
_geom_torsion_site_symmetry_1
_geom_torsion_site_symmetry_2
_geom_torsion_site_symmetry_3
_geom_torsion_site_symmetry_4
Cl4 C5 C6 Cl3 59.81(19) . . . .
Cl2 C5 C6 Cl3 -64.27(18) . . . .
Cl4 C5 C6 Cl1 -63.89(17) . . . .
Cl2 C5 C6 Cl1 172.03(11) . . . .
C41 C7 C13 C74 3.2(3) . . . .
C34 C7 C13 C74 150.16(17) . . . .
C41 C7 C13 C20 -135.80(17) . . . .
C34 C7 C13 C20 11.1(3) . . . .
C77 C9 C14 C47 -1.8(3) . . . .
C37 C9 C14 C47 140.80(17) . . . .
C77 C9 C14 C76 -143.40(18) . . . .
C37 C9 C14 C76 -0.8(2) . . . .
C30 C16 C17 C64 152.1(2) . . . .
C68 C16 C17 C64 -30.81(18) . . . .
C30 C16 C17 C65 -103.9(2) . . . .
C68 C16 C17 C65 73.20(18) . . . .
C38 C12 C18 C22 -0.5(3) . . . .
C63 C12 C18 C22 142.33(17) . . . .
C38 C12 C18 C42 -143.07(17) . . . .
C63 C12 C18 C42 -0.2(2) . . . .
C51 C19 C20 C25 2.1(3) . . . .
C45 C19 C20 C25 -153.76(16) . . . .
C51 C19 C20 C13 139.40(17) . . . .
C45 C19 C20 C13 -16.5(3) . . . .
C7 C13 C20 C19 2.5(3) . . . .
C74 C13 C20 C19 -141.47(17) . . . .
C7 C13 C20 C25 144.21(17) . . . .
C74 C13 C20 C25 0.21(19) . . . .
C12 C18 C22 C70 0.7(3) . . . .
C42 C18 C22 C70 138.68(18) . . . .
C12 C18 C22 C35 -137.75(18) . . . .
C42 C18 C22 C35 0.3(3) . . . .
C19 C20 C25 C35 -0.7(3) . . . .
C13 C20 C25 C35 -142.29(16) . . . .
C19 C20 C25 C81 141.35(17) . . . .
C13 C20 C25 C81 -0.22(19) . . . .
C83 C11 C26 C71 1.3(3) . . . .
C83 C11 C26 C62 -178.0(2) . . . .
C78 C27 C28 C24 -150.72(16) . . . .
C45 C27 C28 C24 9.4(3) . . . .
C78 C27 C28 C15 -11.0(3) . . . .
C45 C27 C28 C15 149.09(16) . . . .
C40 C24 C28 C27 0.5(3) . . . .
C82 C24 C28 C27 144.16(17) . . . .
C40 C24 C28 C15 -144.21(17) . . . .
C82 C24 C28 C15 -0.58(19) . . . .
C29 C15 C28 C27 -0.1(3) . . . .
C47 C15 C28 C27 -144.37(17) . . . .
C29 C15 C28 C24 144.82(17) . . . .
C47 C15 C28 C24 0.54(19) . . . .
C47 C15 C29 C44 3.0(3) . . . .
C28 C15 C29 C44 -136.91(17) . . . .
C47 C15 C29 C65 150.40(17) . . . .
C28 C15 C29 C65 10.5(3) . . . .
C68 C16 C30 C60 1.6(3) . . . .
C17 C16 C30 C60 178.26(18) . . . .
C79 C8 C32 C70 -1.0(3) . . . .
C65 C8 C32 C70 -150.59(17) . . . .
C79 C8 C32 C23 136.04(17) . . . .
C65 C8 C32 C23 -13.6(3) . . . .
C51 C23 C32 C8 0.6(3) . . . .
C35 C23 C32 C8 -142.43(16) . . . .
C51 C23 C32 C70 142.50(17) . . . .
C35 C23 C32 C70 -0.49(19) . . . .
C66 C10 C33 C82 -0.9(3) . . . .
C50 C10 C33 C82 141.55(17) . . . .
C66 C10 C33 C77 -142.60(17) . . . .
C50 C10 C33 C77 -0.1(2) . . . .
C13 C7 C34 C40 -133.30(18) . . . .
C41 C7 C34 C40 15.94(18) . . . .
C13 C7 C34 C53 106.6(2) . . . .
C41 C7 C34 C53 -104.18(18) . . . .
C13 C7 C34 C45 -10.5(2) . . . .
C41 C7 C34 C45 138.78(15) . . . .
C20 C25 C35 C23 -0.7(3) . . . .
C81 C25 C35 C23 -138.52(17) . . . .
C20 C25 C35 C22 139.05(17) . . . .
C81 C25 C35 C22 1.2(2) . . . .
C51 C23 C35 C25 0.7(3) . . . .
C32 C23 C35 C25 143.89(16) . . . .
C51 C23 C35 C22 -142.87(16) . . . .
C32 C23 C35 C22 0.28(19) . . . .
C18 C22 C35 C25 -0.8(3) . . . .
C70 C22 C35 C25 -143.75(16) . . . .
C18 C22 C35 C23 142.98(17) . . . .
C70 C22 C35 C23 0.04(19) . . . .
C77 C9 C37 C58 0.4(3) . . . .
C14 C9 C37 C58 -142.24(17) . . . .
C77 C9 C37 C48 143.29(17) . . . .
C14 C9 C37 C48 0.7(2) . . . .
C63 C12 C38 C43 -138.31(18) . . . .
C18 C12 C38 C43 0.1(3) . . . .
C63 C12 C38 C67 0.0(3) . . . .
C18 C12 C38 C67 138.40(18) . . . .
C82 C24 C40 C66 -2.2(3) . . . .
C28 C24 C40 C66 136.85(17) . . . .
C82 C24 C40 C34 -150.70(17) . . . .
C28 C24 C40 C34 -11.7(3) . . . .
C7 C34 C40 C24 134.22(18) . . . .
C53 C34 C40 C24 -102.8(2) . . . .
C45 C34 C40 C24 12.2(2) . . . .
C7 C34 C40 C66 -16.46(18) . . . .
C53 C34 C40 C66 106.54(17) . . . .
C45 C34 C40 C66 -138.52(15) . . . .
C13 C7 C41 C72 -4.4(3) . . . .
C34 C7 C41 C72 -155.52(16) . . . .
C13 C7 C41 C66 140.88(17) . . . .
C34 C7 C41 C66 -10.3(2) . . . .
C22 C18 C42 C81 -0.1(3) . . . .
C12 C18 C42 C81 142.36(17) . . . .
C22 C18 C42 C52 -142.38(17) . . . .
C12 C18 C42 C52 0.1(2) . . . .
C12 C38 C43 C70 0.2(3) . . . .
C67 C38 C43 C70 -142.57(17) . . . .
C12 C38 C43 C84 142.03(17) . . . .
C67 C38 C43 C84 -0.7(2) . . . .
C15 C29 C44 C76 -4.2(3) . . . .
C65 C29 C44 C76 -155.70(16) . . . .
C15 C29 C44 C79 140.51(16) . . . .
C65 C29 C44 C79 -11.02(19) . . . .
C20 C19 C45 C27 138.43(17) . . . .
C51 C19 C45 C27 -19.71(18) . . . .
C20 C19 C45 C62 -101.47(19) . . . .
C51 C19 C45 C62 100.40(17) . . . .
C20 C19 C45 C34 15.8(2) . . . .
C51 C19 C45 C34 -142.30(15) . . . .
C28 C27 C45 C19 -131.28(18) . . . .
C78 C27 C45 C19 31.12(17) . . . .
C28 C27 C45 C62 110.28(19) . . . .
C78 C27 C45 C62 -87.32(17) . . . .
C28 C27 C45 C34 -7.7(2) . . . .
C78 C27 C45 C34 154.70(14) . . . .
C40 C34 C45 C19 111.86(17) . . . .
C7 C34 C45 C19 -2.4(2) . . . .
C53 C34 C45 C19 -127.45(15) . . . .
C40 C34 C45 C27 -2.6(2) . . . .
C7 C34 C45 C27 -116.88(16) . . . .
C53 C34 C45 C27 118.09(15) . . . .
C40 C34 C45 C62 -126.38(15) . . . .
C7 C34 C45 C62 119.35(15) . . . .
C53 C34 C45 C62 -5.68(16) . . . .
C54 C46 C57 C62 83.1(2) . . . .
C76 C14 C47 C15 -1.3(3) . . . .
C9 C14 C47 C15 -138.73(18) . . . .
C76 C14 C47 C82 139.22(18) . . . .
C9 C14 C47 C82 1.8(3) . . . .
C29 C15 C47 C14 -0.3(3) . . . .
C28 C15 C47 C14 144.14(17) . . . .
C29 C15 C47 C82 -144.73(17) . . . .
C28 C15 C47 C82 -0.3(2) . . . .
C67 C36 C48 C37 0.1(3) . . . .
C84 C36 C48 C37 137.75(18) . . . .
C67 C36 C48 C76 -137.84(18) . . . .
C84 C36 C48 C76 -0.2(3) . . . .
C58 C37 C48 C36 0.3(3) . . . .
C9 C37 C48 C36 -142.85(17) . . . .
C58 C37 C48 C76 142.91(17) . . . .
C9 C37 C48 C76 -0.3(2) . . . .
C66 C10 C50 C73 -0.9(3) . . . .
C33 C10 C50 C73 -143.19(17) . . . .
C66 C10 C50 C75 142.29(17) . . . .
C33 C10 C50 C75 0.0(2) . . . .
C35 C23 C51 C19 0.6(2) . . . .
C32 C23 C51 C19 -137.83(17) . . . .
C35 C23 C51 C78 151.45(17) . . . .
C32 C23 C51 C78 13.0(3) . . . .
C20 C19 C51 C23 -2.0(3) . . . .
C45 C19 C51 C23 156.65(15) . . . .
C20 C19 C51 C78 -156.63(16) . . . .
C45 C19 C51 C78 2.1(2) . . . .
C1 C31 C52 C42 -0.7(3) . . . .
C59 C31 C52 C42 -138.06(18) . . . .
C1 C31 C52 C63 138.05(18) . . . .
C59 C31 C52 C63 0.7(3) . . . .
C81 C42 C52 C31 1.0(3) . . . .
C18 C42 C52 C31 143.11(18) . . . .
C81 C42 C52 C63 -142.07(17) . . . .
C18 C42 C52 C63 0.0(2) . . . .
C62 C39 C53 C71 -51.24(16) . . . .
C62 C39 C53 C34 57.56(16) . . . .
C40 C34 C53 C71 -163.95(15) . . . .
C7 C34 C53 C71 -50.4(2) . . . .
C45 C34 C53 C71 73.20(17) . . . .
C40 C34 C53 C39 91.31(17) . . . .
C7 C34 C53 C39 -155.18(16) . . . .
C45 C34 C53 C39 -31.53(17) . . . .
C57 C46 C54 C68 79.7(2) . . . .
C57 C46 C54 C64 -162.84(17) . . . .
C57 C46 C54 C78 -49.5(2) . . . .
C67 C21 C55 C63 -0.4(3) . . . .
C58 C21 C55 C63 141.74(18) . . . .
C67 C21 C55 C80 -142.89(18) . . . .
C58 C21 C55 C80 -0.8(2) . . . .
C9 C37 C58 C21 138.13(19) . . . .
C48 C37 C58 C21 -0.4(3) . . . .
C9 C37 C58 C49 -0.1(3) . . . .
C48 C37 C58 C49 -138.65(18) . . . .
C67 C21 C58 C37 0.1(3) . . . .
C55 C21 C58 C37 -141.86(18) . . . .
C67 C21 C58 C49 142.49(18) . . . .
C55 C21 C58 C49 0.6(2) . . . .
C75 C49 C58 C37 0.0(3) . . . .
C80 C49 C58 C37 142.63(17) . . . .
C75 C49 C58 C21 -142.78(18) . . . .
C80 C49 C58 C21 -0.1(2) . . . .
C52 C31 C59 C80 -0.5(3) . . . .
C1 C31 C59 C80 -142.25(18) . . . .
C52 C31 C59 C73 141.72(17) . . . .
C1 C31 C59 C73 0.0(2) . . . .
C16 C30 C60 C85 0.1(3) . . . .
C71 C56 C61 C83 0.9(3) . . . .
C11 C26 C62 C39 148.1(2) . . . .
C71 C26 C62 C39 -31.31(18) . . . .
C11 C26 C62 C57 15.7(3) . . . .
C71 C26 C62 C57 -163.76(16) . . . .
C11 C26 C62 C45 -110.0(2) . . . .
C71 C26 C62 C45 70.59(18) . . . .
C53 C39 C62 C26 49.29(16) . . . .
C53 C39 C62 C57 173.18(17) . . . .
C53 C39 C62 C45 -59.92(15) . . . .
C46 C57 C62 C26 -177.55(17) . . . .
C46 C57 C62 C39 63.7(2) . . . .
C46 C57 C62 C45 -56.0(2) . . . .
C19 C45 C62 C26 62.35(19) . . . .
C27 C45 C62 C26 173.75(15) . . . .
C34 C45 C62 C26 -62.15(17) . . . .
C19 C45 C62 C39 165.39(15) . . . .
C27 C45 C62 C39 -83.21(17) . . . .
C34 C45 C62 C39 40.89(16) . . . .
C19 C45 C62 C57 -61.3(2) . . . .
C27 C45 C62 C57 50.1(2) . . . .
C34 C45 C62 C57 174.17(15) . . . .
C21 C55 C63 C12 0.3(3) . . . .
C80 C55 C63 C12 138.36(19) . . . .
C21 C55 C63 C52 -138.46(19) . . . .
C80 C55 C63 C52 -0.4(3) . . . .
C38 C12 C63 C55 -0.2(3) . . . .
C18 C12 C63 C55 -142.95(18) . . . .
C38 C12 C63 C52 143.00(17) . . . .
C18 C12 C63 C52 0.2(2) . . . .
C31 C52 C63 C55 -0.2(3) . . . .
C42 C52 C63 C55 142.97(18) . . . .
C31 C52 C63 C12 -143.29(17) . . . .
C42 C52 C63 C12 -0.1(2) . . . .
C16 C17 C64 C54 48.80(16) . . . .
C65 C17 C64 C54 -60.48(15) . . . .
C68 C54 C64 C17 -49.47(16) . . . .
C46 C54 C64 C17 -179.63(15) . . . .
C78 C54 C64 C17 57.30(15) . . . .
C32 C8 C65 C29 135.30(17) . . . .
C79 C8 C65 C29 -16.67(18) . . . .
C32 C8 C65 C17 -104.72(19) . . . .
C79 C8 C65 C17 103.31(17) . . . .
C32 C8 C65 C78 12.7(2) . . . .
C79 C8 C65 C78 -139.30(15) . . . .
C15 C29 C65 C8 -133.35(17) . . . .
C44 C29 C65 C8 16.59(18) . . . .
C15 C29 C65 C17 106.32(19) . . . .
C44 C29 C65 C17 -103.74(17) . . . .
C15 C29 C65 C78 -9.1(2) . . . .
C44 C29 C65 C78 140.81(15) . . . .
C16 C17 C65 C8 59.66(19) . . . .
C64 C17 C65 C8 164.81(15) . . . .
C16 C17 C65 C29 172.50(15) . . . .
C64 C17 C65 C29 -82.34(17) . . . .
C16 C17 C65 C78 -65.45(17) . . . .
C64 C17 C65 C78 39.71(16) . . . .
C33 C10 C66 C40 -1.6(3) . . . .
C50 C10 C66 C40 -139.51(18) . . . .
C33 C10 C66 C41 138.42(18) . . . .
C50 C10 C66 C41 0.5(3) . . . .
C24 C40 C66 C10 3.2(3) . . . .
C34 C40 C66 C10 155.49(16) . . . .
C24 C40 C66 C41 -140.84(17) . . . .
C34 C40 C66 C41 11.5(2) . . . .
C72 C41 C66 C10 0.3(3) . . . .
C7 C41 C66 C10 -145.46(17) . . . .
C72 C41 C66 C40 145.09(17) . . . .
C7 C41 C66 C40 -0.7(2) . . . .
C58 C21 C67 C36 0.4(3) . . . .
C55 C21 C67 C36 138.01(19) . . . .
C58 C21 C67 C38 -137.45(19) . . . .
C55 C21 C67 C38 0.2(3) . . . .
C48 C36 C67 C21 -0.4(3) . . . .
C84 C36 C67 C21 -142.69(17) . . . .
C48 C36 C67 C38 141.93(17) . . . .
C84 C36 C67 C38 -0.3(2) . . . .
C12 C38 C67 C21 0.0(3) . . . .
C43 C38 C67 C21 142.85(17) . . . .
C12 C38 C67 C36 -142.24(17) . . . .
C43 C38 C67 C36 0.6(2) . . . .
C30 C16 C68 C69 -2.0(3) . . . .
C17 C16 C68 C69 -179.35(18) . . . .
C30 C16 C68 C54 175.43(17) . . . .
C17 C16 C68 C54 -1.94(19) . . . .
C46 C54 C68 C69 -26.9(3) . . . .
C64 C54 C68 C69 -149.9(2) . . . .
C78 C54 C68 C69 107.1(2) . . . .
C46 C54 C68 C16 156.13(17) . . . .
C64 C54 C68 C16 33.07(18) . . . .
C78 C54 C68 C16 -69.93(18) . . . .
C16 C68 C69 C85 0.6(3) . . . .
C54 C68 C69 C85 -176.0(2) . . . .
C84 C43 C70 C32 0.9(3) . . . .
C38 C43 C70 C32 138.60(18) . . . .
C84 C43 C70 C22 -137.70(17) . . . .
C38 C43 C70 C22 0.0(3) . . . .
C8 C32 C70 C43 -0.6(3) . . . .
C23 C32 C70 C43 -142.28(16) . . . .
C8 C32 C70 C22 142.17(17) . . . .
C23 C32 C70 C22 0.52(19) . . . .
C18 C22 C70 C43 -0.4(3) . . . .
C35 C22 C70 C43 142.58(17) . . . .
C18 C22 C70 C32 -143.34(17) . . . .
C35 C22 C70 C32 -0.36(19) . . . .
C61 C56 C71 C26 -1.4(3) . . . .
C61 C56 C71 C53 -179.2(2) . . . .
C11 C26 C71 C56 0.3(3) . . . .
C62 C26 C71 C56 179.82(17) . . . .
C11 C26 C71 C53 178.57(17) . . . .
C62 C26 C71 C53 -1.9(2) . . . .
C39 C53 C71 C56 -147.6(2) . . . .
C34 C53 C71 C56 107.0(2) . . . .
C39 C53 C71 C26 34.36(18) . . . .
C34 C53 C71 C26 -71.03(18) . . . .
C7 C41 C72 C1 2.8(3) . . . .
C66 C41 C72 C1 -138.29(18) . . . .
C7 C41 C72 C73 140.38(18) . . . .
C66 C41 C72 C73 -0.7(3) . . . .
C75 C50 C73 C59 -0.6(3) . . . .
C10 C50 C73 C59 138.06(18) . . . .
C75 C50 C73 C72 -138.19(18) . . . .
C10 C50 C73 C72 0.5(3) . . . .
C80 C59 C73 C50 0.4(3) . . . .
C31 C59 C73 C50 -142.12(17) . . . .
C80 C59 C73 C72 142.56(17) . . . .
C31 C59 C73 C72 0.1(2) . . . .
C41 C72 C73 C50 0.3(3) . . . .
C1 C72 C73 C50 142.11(17) . . . .
C41 C72 C73 C59 -141.88(17) . . . .
C1 C72 C73 C59 -0.1(2) . . . .
C7 C13 C74 C1 -0.7(3) . . . .
C20 C13 C74 C1 143.28(17) . . . .
C7 C13 C74 C81 -144.08(17) . . . .
C20 C13 C74 C81 -0.11(19) . . . .
C80 C49 C75 C77 -138.08(19) . . . .
C58 C49 C75 C77 -0.1(3) . . . .
C80 C49 C75 C50 0.0(3) . . . .
C58 C49 C75 C50 138.04(18) . . . .
C73 C50 C75 C49 0.4(3) . . . .
C10 C50 C75 C49 -142.67(17) . . . .
C73 C50 C75 C77 143.19(17) . . . .
C10 C50 C75 C77 0.1(2) . . . .
C29 C44 C76 C14 2.6(3) . . . .
C79 C44 C76 C14 -138.19(18) . . . .
C29 C44 C76 C48 139.67(18) . . . .
C79 C44 C76 C48 -1.1(2) . . . .
C47 C14 C76 C44 0.2(3) . . . .
C9 C14 C76 C44 142.21(17) . . . .
C47 C14 C76 C48 -141.35(17) . . . .
C9 C14 C76 C48 0.7(2) . . . .
C36 C48 C76 C44 1.0(3) . . . .
C37 C48 C76 C44 -141.41(17) . . . .
C36 C48 C76 C14 142.21(17) . . . .
C37 C48 C76 C14 -0.2(2) . . . .
C37 C9 C77 C75 -0.5(3) . . . .
C14 C9 C77 C75 137.71(18) . . . .
C37 C9 C77 C33 -137.93(18) . . . .
C14 C9 C77 C33 0.3(3) . . . .
C49 C75 C77 C9 0.3(3) . . . .
C50 C75 C77 C9 -142.10(17) . . . .
C49 C75 C77 C33 142.26(18) . . . .
C50 C75 C77 C33 -0.2(2) . . . .
C82 C33 C77 C9 1.2(3) . . . .
C10 C33 C77 C9 142.11(17) . . . .
C82 C33 C77 C75 -140.73(17) . . . .
C10 C33 C77 C75 0.2(2) . . . .
C28 C27 C78 C51 132.76(17) . . . .
C45 C27 C78 C51 -29.89(17) . . . .
C28 C27 C78 C54 -103.51(19) . . . .
C45 C27 C78 C54 93.84(16) . . . .
C28 C27 C78 C65 11.2(2) . . . .
C45 C27 C78 C65 -151.47(14) . . . .
C23 C51 C78 C27 -136.20(17) . . . .
C19 C51 C78 C27 16.75(18) . . . .
C23 C51 C78 C54 106.2(2) . . . .
C19 C51 C78 C54 -100.86(17) . . . .
C23 C51 C78 C65 -12.6(2) . . . .
C19 C51 C78 C65 140.37(15) . . . .
C68 C54 C78 C27 -165.80(15) . . . .
C46 C54 C78 C27 -28.6(2) . . . .
C64 C54 C78 C27 91.20(16) . . . .
C68 C54 C78 C51 -53.5(2) . . . .
C46 C54 C78 C51 83.7(2) . . . .
C64 C54 C78 C51 -156.51(15) . . . .
C68 C54 C78 C65 70.91(17) . . . .
C46 C54 C78 C65 -151.93(16) . . . .
C64 C54 C78 C65 -32.10(16) . . . .
C8 C65 C78 C27 114.20(17) . . . .
C29 C65 C78 C27 -1.3(2) . . . .
C17 C65 C78 C27 -122.60(15) . . . .
C8 C65 C78 C51 0.2(2) . . . .
C29 C65 C78 C51 -115.30(16) . . . .
C17 C65 C78 C51 123.36(15) . . . .
C8 C65 C78 C54 -127.20(15) . . . .
C29 C65 C78 C54 117.35(15) . . . .
C17 C65 C78 C54 -3.99(16) . . . .
C32 C8 C79 C84 2.4(3) . . . .
C65 C8 C79 C84 155.82(16) . . . .
C32 C8 C79 C44 -142.24(16) . . . .
C65 C8 C79 C44 11.18(19) . . . .
C76 C44 C79 C84 0.3(2) . . . .
C29 C44 C79 C84 -145.14(16) . . . .
C76 C44 C79 C8 145.35(16) . . . .
C29 C44 C79 C8 -0.06(19) . . . .
C31 C59 C80 C49 138.01(19) . . . .
C73 C59 C80 C49 0.1(3) . . . .
C31 C59 C80 C55 -0.1(3) . . . .
C73 C59 C80 C55 -138.01(19) . . . .
C75 C49 C80 C59 -0.3(3) . . . .
C58 C49 C80 C59 -142.79(18) . . . .
C75 C49 C80 C55 142.10(18) . . . .
C58 C49 C80 C55 -0.4(2) . . . .
C63 C55 C80 C59 0.6(3) . . . .
C21 C55 C80 C59 143.21(18) . . . .
C63 C55 C80 C49 -141.92(18) . . . .
C21 C55 C80 C49 0.7(2) . . . .
C52 C42 C81 C25 138.24(18) . . . .
C18 C42 C81 C25 0.6(3) . . . .
C52 C42 C81 C74 -0.5(3) . . . .
C18 C42 C81 C74 -138.15(18) . . . .
C35 C25 C81 C42 -1.1(3) . . . .
C20 C25 C81 C42 -142.94(17) . . . .
C35 C25 C81 C74 141.98(17) . . . .
C20 C25 C81 C74 0.2(2) . . . .
C1 C74 C81 C42 -0.5(3) . . . .
C13 C74 C81 C42 143.27(17) . . . .
C1 C74 C81 C25 -143.74(17) . . . .
C13 C74 C81 C25 0.0(2) . . . .
C10 C33 C82 C24 1.9(3) . . . .
C77 C33 C82 C24 138.88(18) . . . .
C10 C33 C82 C47 -138.14(18) . . . .
C77 C33 C82 C47 -1.1(3) . . . .
C40 C24 C82 C33 -0.3(3) . . . .
C28 C24 C82 C33 -143.52(17) . . . .
C40 C24 C82 C47 143.64(17) . . . .
C28 C24 C82 C47 0.4(2) . . . .
C14 C47 C82 C33 -0.4(3) . . . .
C15 C47 C82 C33 144.29(17) . . . .
C14 C47 C82 C24 -144.75(17) . . . .
C15 C47 C82 C24 -0.1(2) . . . .
C56 C61 C83 C11 0.8(4) . . . .
C26 C11 C83 C61 -1.9(3) . . . .
C8 C79 C84 C43 -2.1(3) . . . .
C44 C79 C84 C43 138.29(17) . . . .
C8 C79 C84 C36 -139.82(18) . . . .
C44 C79 C84 C36 0.6(3) . . . .
C70 C43 C84 C79 0.4(3) . . . .
C38 C43 C84 C79 -141.57(17) . . . .
C70 C43 C84 C36 142.54(17) . . . .
C38 C43 C84 C36 0.5(2) . . . .
C48 C36 C84 C79 -0.6(3) . . . .
C67 C36 C84 C79 141.73(17) . . . .
C48 C36 C84 C43 -142.48(17) . . . .
C67 C36 C84 C43 -0.1(2) . . . .
C13 C74 C1 C72 -0.9(3) . . . .
C81 C74 C1 C72 138.43(18) . . . .
C13 C74 C1 C31 -138.50(18) . . . .
C81 C74 C1 C31 0.8(3) . . . .
C41 C72 C1 C74 -0.2(3) . . . .
C73 C72 C1 C74 -142.18(17) . . . .
C41 C72 C1 C31 142.07(17) . . . .
C73 C72 C1 C31 0.1(2) . . . .
C52 C31 C1 C74 -0.2(3) . . . .
C59 C31 C1 C74 141.58(18) . . . .
C52 C31 C1 C72 -141.87(18) . . . .
C59 C31 C1 C72 -0.1(2) . . . .
C30 C60 C85 C69 -1.4(3) . . . .
C68 C69 C85 C60 1.0(3) . . . .
